data_1543266
loop_
_publ_author_name
'Xiao, Zuo'
'Geng, Xinjian'
'He, Dan'
'Jia, Xue'
'Ding, Liming'

_publ_section_title
;
 Development of isomer-free fullerene bisadducts for efficient polymer
 solar cells
;
_journal_issue 6
_journal_name_full 'Energy Environ. Sci.'
_journal_page_first 2114
_journal_paper_doi 10.1039/C6EE01026A
_journal_volume 9
_journal_year 2016
_chemical_formula_moiety 'C110 H56 O8'
_chemical_formula_sum 'C110 H56 O8'
_chemical_formula_weight 1505.54
_chemical_name_systematic 'compound 3'
_space_group_crystal_system triclinic
_space_group_IT_number 2
_space_group_name_Hall '-P 1'
_space_group_name_H-M_alt 'P -1'
_symmetry_space_group_name_Hall '-P 1'
_symmetry_space_group_name_H-M 'P -1'
_atom_sites_solution_hydrogens mixed
_atom_sites_solution_primary iterative
_audit_creation_date 2015-05-25
_audit_creation_method
;
Olex2 1.2
(compiled 2015.01.26 svn.r3150 for OlexSys, GUI svn.r4998)
;
_audit_update_record
;
2015-12-25 deposited with the CCDC.
2016-05-04 downloaded from the CCDC.
;
_cell_angle_alpha 101.068(3)
_cell_angle_beta 102.967(3)
_cell_angle_gamma 96.525(3)
_cell_formula_units_Z 2
_cell_length_a 14.1171(5)
_cell_length_b 17.2567(7)
_cell_length_c 18.6353(6)
_cell_measurement_reflns_used 6412
_cell_measurement_temperature 100.03(17)
_cell_measurement_theta_max 28.8880
_cell_measurement_theta_min 3.4100
_cell_volume 4283.1(3)
_computing_cell_refinement
;
CrysAlisPro, Agilent Technologies,
Version 1.171.36.32 (release 02-08-2013 CrysAlis171 .NET)
(compiled Aug  2 2013,16:46:58)
;
_computing_data_collection
;
CrysAlisPro, Agilent Technologies,
Version 1.171.36.32 (release 02-08-2013 CrysAlis171 .NET)
(compiled Aug  2 2013,16:46:58)
;
_computing_data_reduction
;
CrysAlisPro, Agilent Technologies,
Version 1.171.36.32 (release 02-08-2013 CrysAlis171 .NET)
(compiled Aug  2 2013,16:46:58)
;
_computing_molecular_graphics 'Olex2 (Dolomanov et al., 2009)'
_computing_publication_material 'Olex2 (Dolomanov et al., 2009)'
_computing_structure_refinement 'ShelXL (Sheldrick, 2008)'
_computing_structure_solution
;
Superflip (Palatinus & Chapuis, 2007;Palatinus & van der Lee, 2008;
Palatinus et al., 2012)
;
_diffrn_ambient_temperature 100.03(17)
_diffrn_detector_area_resol_mean 10.3914
_diffrn_measured_fraction_theta_full 0.994
_diffrn_measured_fraction_theta_max 0.991
_diffrn_measurement_details
;
  1 omega  -11.00   80.00   1.0000   22.0000
omega____ theta____ kappa____ phi______ frames
    -       10.7017   57.0000  150.0000 91

  2 omega  -60.00   37.00   1.0000   22.0000
omega____ theta____ kappa____ phi______ frames
    -       10.7017  -57.0000    0.0000 97

  3 omega   -9.00   80.00   1.0000   22.0000
omega____ theta____ kappa____ phi______ frames
    -       10.7017   38.0000  -60.0000 89
;
_diffrn_measurement_device_type 'SuperNova, Dual, Cu at zero, Atlas'
_diffrn_measurement_method '\w scans'
_diffrn_orient_matrix_UB_11 0.0263852000
_diffrn_orient_matrix_UB_12 0.0369768000
_diffrn_orient_matrix_UB_13 -0.0013747000
_diffrn_orient_matrix_UB_21 0.0322887000
_diffrn_orient_matrix_UB_22 0.0013604000
_diffrn_orient_matrix_UB_23 0.0355412000
_diffrn_orient_matrix_UB_31 0.0315108000
_diffrn_orient_matrix_UB_32 -0.0208169000
_diffrn_orient_matrix_UB_33 -0.0184805000
_diffrn_radiation_monochromator mirror
_diffrn_radiation_type MoK\a
_diffrn_radiation_wavelength 0.71073
_diffrn_reflns_av_R_equivalents 0.0470
_diffrn_reflns_av_unetI/netI 0.1140
_diffrn_reflns_Laue_measured_fraction_full 0.994
_diffrn_reflns_Laue_measured_fraction_max 0.991
_diffrn_reflns_limit_h_max 17
_diffrn_reflns_limit_h_min -17
_diffrn_reflns_limit_k_max 21
_diffrn_reflns_limit_k_min -15
_diffrn_reflns_limit_l_max 23
_diffrn_reflns_limit_l_min -22
_diffrn_reflns_number 28855
_diffrn_reflns_point_group_measured_fraction_full 0.994
_diffrn_reflns_point_group_measured_fraction_max 0.991
_diffrn_reflns_theta_full 25.242
_diffrn_reflns_theta_max 26.019
_diffrn_reflns_theta_min 2.921
_diffrn_source 'SuperNova (Mo) X-ray Source'
_exptl_absorpt_coefficient_mu 0.073
_exptl_absorpt_correction_T_max 1.00000
_exptl_absorpt_correction_T_min 0.66951
_exptl_absorpt_correction_type multi-scan
_exptl_absorpt_process_details
;
CrysAlisPro, Agilent Technologies,
Version 1.171.36.32 (release 02-08-2013 CrysAlis171 .NET)
(compiled Aug  2 2013,16:46:58)
Empirical absorption correction using spherical harmonics,
 implemented in SCALE3 ABSPACK scaling algorithm.
;
_exptl_crystal_colour red
_exptl_crystal_density_diffrn 1.167
_exptl_crystal_F_000 1560
_exptl_crystal_recrystallization_method 'Re-crystallisation from solvent: CS2, ethanol'
_exptl_crystal_size_max 0.2
_exptl_crystal_size_mid 0.1
_exptl_crystal_size_min 0.1
_platon_squeeze_details
;
;
_refine_diff_density_max 0.980
_refine_diff_density_min -0.872
_refine_diff_density_rms 0.073
_refine_ls_extinction_method none
_refine_ls_goodness_of_fit_ref 1.023
_refine_ls_hydrogen_treatment constr
_refine_ls_matrix_type full
_refine_ls_number_parameters 1069
_refine_ls_number_reflns 16725
_refine_ls_number_restraints 0
_refine_ls_restrained_S_all 1.023
_refine_ls_R_factor_all 0.1302
_refine_ls_R_factor_gt 0.0745
_refine_ls_shift/su_max 0.016
_refine_ls_shift/su_mean 0.001
_refine_ls_structure_factor_coef Fsqd
_refine_ls_weighting_details 'w=1/[\s^2^(Fo^2^)+(0.1093P)^2^] where P=(Fo^2^+2Fc^2^)/3'
_refine_ls_weighting_scheme calc
_refine_ls_wR_factor_gt 0.2014
_refine_ls_wR_factor_ref 0.2242
_reflns_Friedel_coverage 0.000
_reflns_number_gt 8950
_reflns_number_total 16725
_reflns_threshold_expression 'I > 2\s(I)'
_cod_data_source_file c6ee01026a2.cif
_cod_data_source_block exp_2659-sr
_cod_depositor_comments 'Adding full bibliography for 1543265--1543267.cif.'
_cod_database_code 1543266
_shelxl_version_number 2014-3
_chemical_oxdiff_formula 'C110 H36 O8'
_shelx_space_group_comment
;
The symmetry employed for this shelxl refinement is uniquely defined
by the following loop, which should always be used as a source of
symmetry information in preference to the above space-group names.
They are only intended as comments.
;
_shelx_estimated_absorpt_t_max 0.993
_shelx_estimated_absorpt_t_min 0.986
_reflns_odcompleteness_completeness 99.13
_reflns_odcompleteness_iscentric 1
_reflns_odcompleteness_theta 25.97
_olex2_refinement_description
;
1. Fixed Uiso
 At 1.2 times of:
  All C(H) groups
 At 1.5 times of:
  All C(H,H,H) groups
2. Uiso/Uaniso restraints and constraints
Uanis(C14) = Uanis(C17)
3.a Riding coordinates:
 C23(H23), C24(H24), C37(H37), C38(H38)
3.b Aromatic/amide H refined with riding coordinates:
 C26(H26), C27(H27), C28(H28), C29(H29), C33(H33), C34(H34), C35(H35),
 C36(H36), C41(H41), C42(H42), C43(H43), C44(H44), C46(H46), C47(H47), C48(H48),
  C49(H49)
3.c Idealised Me refined as rotating group:
 C4(H4A,H4B,H4C), C5(H5A,H5B,H5C), C6(H6A,H6B,H6C), C9(H9A,H9B,H9C), C10(H10A,
 H10B,H10C), C11(H11A,H11B,H11C), C15(H15A,H15B,H15C), C16(H16A,H16B,H16C),
 C17(H17A,H17B,H17C), C20(H20A,H20B,H20C), C21(H21A,H21B,H21C), C22(H22A,H22B,
 H22C)
;
_olex2_submission_special_instructions 'No special instructions were received'

loop_
_space_group_symop_operation_xyz
'x, y, z'
'-x, -y, -z'

loop_
_atom_site_label
_atom_site_type_symbol
_atom_site_fract_x
_atom_site_fract_y
_atom_site_fract_z
_atom_site_U_iso_or_equiv
_atom_site_adp_type
_atom_site_occupancy
_atom_site_site_symmetry_order
_atom_site_calc_flag
_atom_site_refinement_flags_posn
C1 C 0.4456(2) -0.0221(2) 0.19686(17) 0.0188(7) Uani 1 1 d .
C2 C 0.4872(2) -0.0563(2) 0.13042(17) 0.0194(7) Uani 1 1 d .
C3 C 0.6308(3) -0.1137(2) 0.10400(18) 0.0275(9) Uani 1 1 d .
C4 C 0.7216(3) -0.1246(3) 0.1588(2) 0.0496(13) Uani 1 1 d .
H4A H 0.7502 -0.0738 0.1952 0.074 Uiso 1 1 calc GR
H4B H 0.7698 -0.1417 0.1312 0.074 Uiso 1 1 calc GR
H4C H 0.7040 -0.1654 0.1857 0.074 Uiso 1 1 calc GR
C5 C 0.5725(3) -0.1942(2) 0.0576(2) 0.0391(11) Uani 1 1 d .
H5A H 0.5541 -0.2268 0.0914 0.059 Uiso 1 1 calc GR
H5B H 0.6130 -0.2218 0.0280 0.059 Uiso 1 1 calc GR
H5C H 0.5128 -0.1858 0.0233 0.059 Uiso 1 1 calc GR
C6 C 0.6541(3) -0.0568(3) 0.0564(2) 0.0379(10) Uani 1 1 d .
H6A H 0.5931 -0.0511 0.0219 0.057 Uiso 1 1 calc GR
H6B H 0.6990 -0.0777 0.0271 0.057 Uiso 1 1 calc GR
H6C H 0.6856 -0.0045 0.0892 0.057 Uiso 1 1 calc GR
C7 C 0.3774(2) -0.0877(2) 0.21060(16) 0.0209(8) Uani 1 1 d .
C8 C 0.2575(3) -0.1185(2) 0.28246(19) 0.0282(9) Uani 1 1 d .
C9 C 0.2152(4) -0.0630(3) 0.3354(3) 0.0591(14) Uani 1 1 d .
H9A H 0.2684 -0.0327 0.3785 0.089 Uiso 1 1 calc GR
H9B H 0.1671 -0.0945 0.3536 0.089 Uiso 1 1 calc GR
H9C H 0.1827 -0.0259 0.3085 0.089 Uiso 1 1 calc GR
C10 C 0.3207(3) -0.1672(3) 0.3258(2) 0.0419(11) Uani 1 1 d .
H10A H 0.3505 -0.2011 0.2916 0.063 Uiso 1 1 calc GR
H10B H 0.2799 -0.2010 0.3479 0.063 Uiso 1 1 calc GR
H10C H 0.3727 -0.1313 0.3663 0.063 Uiso 1 1 calc GR
C11 C 0.1790(3) -0.1695(3) 0.2159(2) 0.0428(11) Uani 1 1 d .
H11A H 0.1422 -0.1348 0.1883 0.064 Uiso 1 1 calc GR
H11B H 0.1338 -0.2039 0.2340 0.064 Uiso 1 1 calc GR
H11C H 0.2101 -0.2029 0.1822 0.064 Uiso 1 1 calc GR
C12 C 0.2933(3) 0.3442(2) 0.15117(18) 0.0275(9) Uani 1 1 d .
C13 C 0.2142(3) 0.2894(2) 0.08637(19) 0.0275(9) Uani 1 1 d .
C14 C 0.0660(4) 0.2987(4) -0.0096(3) 0.0790(14) Uani 1 1 d .
C15 C -0.0058(4) 0.2494(5) 0.0130(3) 0.109(3) Uani 1 1 d .
H15A H 0.0182 0.1998 0.0205 0.164 Uiso 1 1 calc GR
H15B H -0.0679 0.2367 -0.0264 0.164 Uiso 1 1 calc GR
H15C H -0.0169 0.2782 0.0604 0.164 Uiso 1 1 calc GR
C16 C 0.1001(4) 0.2593(5) -0.0750(2) 0.089(2) Uani 1 1 d .
H16A H 0.1157 0.2069 -0.0681 0.134 Uiso 1 1 calc GR
H16B H 0.1591 0.2926 -0.0785 0.134 Uiso 1 1 calc GR
H16C H 0.0480 0.2523 -0.1215 0.134 Uiso 1 1 calc GR
C17 C 0.0355(4) 0.3765(4) -0.0304(3) 0.0790(14) Uani 1 1 d .
H17A H -0.0155 0.3630 -0.0782 0.119 Uiso 1 1 calc GR
H17B H 0.0930 0.4103 -0.0358 0.119 Uiso 1 1 calc GR
H17C H 0.0096 0.4055 0.0096 0.119 Uiso 1 1 calc GR
C18 C 0.2878(3) 0.4322(3) 0.1556(2) 0.0305(9) Uani 1 1 d .
C19 C 0.2364(3) 0.5482(2) 0.2264(2) 0.0396(10) Uani 1 1 d .
C20 C 0.1988(4) 0.5547(3) 0.2952(2) 0.0647(16) Uani 1 1 d .
H20A H 0.2440 0.5359 0.3338 0.097 Uiso 1 1 calc GR
H20B H 0.1335 0.5218 0.2826 0.097 Uiso 1 1 calc GR
H20C H 0.1940 0.6107 0.3147 0.097 Uiso 1 1 calc GR
C21 C 0.1635(3) 0.5653(3) 0.1613(2) 0.0457(12) Uani 1 1 d .
H21A H 0.1019 0.5276 0.1498 0.069 Uiso 1 1 calc GR
H21B H 0.1905 0.5593 0.1169 0.069 Uiso 1 1 calc GR
H21C H 0.1506 0.6201 0.1748 0.069 Uiso 1 1 calc GR
C22 C 0.3364(4) 0.5985(3) 0.2461(4) 0.0791(19) Uani 1 1 d .
H22A H 0.3308 0.6550 0.2618 0.119 Uiso 1 1 calc GR
H22B H 0.3639 0.5909 0.2019 0.119 Uiso 1 1 calc GR
H22C H 0.3800 0.5824 0.2876 0.119 Uiso 1 1 calc GR
C23 C 0.3427(2) 0.3074(2) 0.54216(16) 0.0182(7) Uani 1 1 d .
H23 H 0.3615 0.3647 0.5701 0.022 Uiso 1 1 d R
C24 C 0.2860(2) 0.1588(2) 0.47416(17) 0.0193(7) Uani 1 1 d .
H24 H 0.2612 0.1009 0.4500 0.023 Uiso 1 1 d R
C25 C 0.3641(2) 0.2515(2) 0.59428(16) 0.0178(7) Uani 1 1 d .
C26 C 0.4100(2) 0.2728(2) 0.67047(17) 0.0228(8) Uani 1 1 d .
H26 H 0.4309 0.3276 0.6954 0.027 Uiso 1 1 calc R
C27 C 0.4255(3) 0.2130(2) 0.71053(18) 0.0250(8) Uani 1 1 d .
H27 H 0.4577 0.2270 0.7629 0.030 Uiso 1 1 calc R
C28 C 0.3940(3) 0.1330(2) 0.67404(18) 0.0265(9) Uani 1 1 d .
H28 H 0.4031 0.0925 0.7019 0.032 Uiso 1 1 calc R
C29 C 0.3494(3) 0.1118(2) 0.59761(17) 0.0221(8) Uani 1 1 d .
H29 H 0.3296 0.0569 0.5728 0.026 Uiso 1 1 calc R
C30 C 0.3336(2) 0.1704(2) 0.55716(17) 0.0188(8) Uani 1 1 d .
C31 C 0.2046(2) 0.2076(2) 0.46403(17) 0.0207(8) Uani 1 1 d .
C32 C 0.2349(2) 0.2878(2) 0.50061(17) 0.0194(8) Uani 1 1 d .
C33 C 0.1696(3) 0.3420(2) 0.49457(19) 0.0268(8) Uani 1 1 d .
H33 H 0.1898 0.3969 0.5193 0.032 Uiso 1 1 calc R
C34 C 0.0727(3) 0.3133(2) 0.4508(2) 0.0345(10) Uani 1 1 d .
H34 H 0.0266 0.3492 0.4465 0.041 Uiso 1 1 calc R
C35 C 0.0435(3) 0.2341(3) 0.4140(2) 0.0380(11) Uani 1 1 d .
H35 H -0.0220 0.2159 0.3838 0.046 Uiso 1 1 calc R
C36 C 0.1098(3) 0.1807(2) 0.4209(2) 0.0326(9) Uani 1 1 d .
H36 H 0.0896 0.1259 0.3959 0.039 Uiso 1 1 calc R
C37 C 0.7667(2) 0.2167(2) 0.12068(17) 0.0177(7) Uani 1 1 d .
H37 H 0.7469 0.1596 0.0922 0.021 Uiso 1 1 d R
C38 C 0.8259(2) 0.3651(2) 0.18862(17) 0.0204(8) Uani 1 1 d .
H38 H 0.8517 0.4229 0.2127 0.024 Uiso 1 1 d R
C39 C 0.9063(2) 0.3146(2) 0.19763(17) 0.0205(8) Uani 1 1 d .
C40 C 0.8742(2) 0.2344(2) 0.16109(17) 0.0204(8) Uani 1 1 d .
C41 C 0.9393(3) 0.1802(2) 0.16687(18) 0.0254(8) Uani 1 1 d .
H41 H 0.9176 0.1252 0.1432 0.030 Uiso 1 1 calc R
C42 C 1.0370(3) 0.2071(2) 0.2077(2) 0.0327(9) Uani 1 1 d .
H42 H 1.0823 0.1704 0.2112 0.039 Uiso 1 1 calc R
C43 C 1.0681(3) 0.2869(2) 0.2430(2) 0.0340(10) Uani 1 1 d .
H43 H 1.1347 0.3048 0.2708 0.041 Uiso 1 1 calc R
C44 C 1.0025(3) 0.3414(2) 0.23807(19) 0.0276(9) Uani 1 1 d .
H44 H 1.0239 0.3963 0.2624 0.033 Uiso 1 1 calc R
C45 C 0.7769(2) 0.3533(2) 0.10632(18) 0.0203(8) Uani 1 1 d .
C46 C 0.7599(3) 0.4128(2) 0.06766(18) 0.0245(8) Uani 1 1 d .
H46 H 0.7806 0.4675 0.0930 0.029 Uiso 1 1 calc R
C47 C 0.7120(3) 0.3921(2) -0.0092(2) 0.0338(9) Uani 1 1 d .
H47 H 0.6995 0.4327 -0.0364 0.041 Uiso 1 1 calc R
C48 C 0.6830(3) 0.3129(2) -0.04531(19) 0.0321(9) Uani 1 1 d .
H48 H 0.6517 0.2993 -0.0978 0.039 Uiso 1 1 calc R
C49 C 0.6984(2) 0.2526(2) -0.00720(18) 0.0240(8) Uani 1 1 d .
H49 H 0.6771 0.1980 -0.0327 0.029 Uiso 1 1 calc R
C50 C 0.7455(2) 0.2731(2) 0.06907(18) 0.0201(8) Uani 1 1 d .
C51 C 0.3971(2) 0.3238(2) 0.17086(16) 0.0184(7) Uani 1 1 d .
C52 C 0.3258(2) 0.3155(2) 0.22427(17) 0.0182(7) Uani 1 1 d .
C53 C 0.3021(2) 0.2337(2) 0.23685(16) 0.0167(7) Uani 1 1 d .
C54 C 0.3326(2) 0.1672(2) 0.20009(16) 0.0154(7) Uani 1 1 d .
C55 C 0.3983(2) 0.1755(2) 0.15064(16) 0.0170(7) Uani 1 1 d .
C56 C 0.4329(2) 0.2494(2) 0.14036(15) 0.0169(7) Uani 1 1 d .
C57 C 0.4632(2) 0.1177(2) 0.15816(16) 0.0178(7) Uani 1 1 d .
C58 C 0.4297(2) 0.0642(2) 0.20487(15) 0.0162(7) Uani 1 1 d .
C59 C 0.3555(2) 0.1044(2) 0.23721(16) 0.0158(7) Uani 1 1 d .
C60 C 0.3544(2) 0.1128(2) 0.31315(17) 0.0178(7) Uani 1 1 d .
C61 C 0.4325(2) 0.08947(19) 0.36686(16) 0.0164(7) Uani 1 1 d .
C62 C 0.5093(2) 0.05787(19) 0.34443(16) 0.0166(7) Uani 1 1 d .
C63 C 0.5147(2) 0.0393(2) 0.26286(16) 0.0160(7) Uani 1 1 d .
C64 C 0.6168(2) 0.0723(2) 0.26511(16) 0.0179(7) Uani 1 1 d .
C65 C 0.6399(2) 0.11527(19) 0.21411(16) 0.0158(7) Uani 1 1 d .
C66 C 0.5617(2) 0.1388(2) 0.16039(15) 0.0158(7) Uani 1 1 d .
C67 C 0.5971(2) 0.2152(2) 0.14993(16) 0.0171(7) Uani 1 1 d .
C68 C 0.5347(2) 0.26956(19) 0.14173(16) 0.0150(7) Uani 1 1 d .
C69 C 0.5678(2) 0.3549(2) 0.18034(16) 0.0174(7) Uani 1 1 d .
C70 C 0.4864(2) 0.3856(2) 0.20291(16) 0.0174(7) Uani 1 1 d .
C71 C 0.5017(2) 0.4396(2) 0.27143(17) 0.0178(7) Uani 1 1 d .
C72 C 0.4355(2) 0.4308(2) 0.32096(17) 0.0176(7) Uani 1 1 d .
C73 C 0.3560(2) 0.3690(2) 0.29995(16) 0.0160(7) Uani 1 1 d .
C74 C 0.3333(2) 0.3257(2) 0.35317(17) 0.0167(7) Uani 1 1 d .
C75 C 0.3006(2) 0.2407(2) 0.31441(16) 0.0159(7) Uani 1 1 d .
C76 C 0.3244(2) 0.1817(2) 0.35168(17) 0.0173(7) Uani 1 1 d .
C77 C 0.3663(2) 0.1954(2) 0.43699(16) 0.0170(7) Uani 1 1 d .
C78 C 0.4497(2) 0.1453(2) 0.43833(16) 0.0174(7) Uani 1 1 d .
C79 C 0.5427(2) 0.1700(2) 0.48314(16) 0.0182(7) Uani 1 1 d .
C80 C 0.6244(2) 0.1411(2) 0.45923(16) 0.0178(7) Uani 1 1 d .
C81 C 0.6079(2) 0.08637(19) 0.39067(16) 0.0164(7) Uani 1 1 d .
C82 C 0.6740(2) 0.0947(2) 0.34189(17) 0.0178(7) Uani 1 1 d .
C83 C 0.7532(2) 0.1564(2) 0.36370(16) 0.0174(7) Uani 1 1 d .
C84 C 0.7774(2) 0.1993(2) 0.30936(17) 0.0179(7) Uani 1 1 d .
C85 C 0.7220(2) 0.1783(2) 0.23595(16) 0.0168(7) Uani 1 1 d .
C86 C 0.7081(2) 0.23653(19) 0.18387(16) 0.0172(7) Uani 1 1 d .
C87 C 0.7456(2) 0.3294(2) 0.22605(17) 0.0183(7) Uani 1 1 d .
C88 C 0.6629(2) 0.37912(19) 0.22460(16) 0.0161(7) Uani 1 1 d .
C89 C 0.6784(2) 0.43393(19) 0.29554(16) 0.0169(7) Uani 1 1 d .
C90 C 0.6005(2) 0.4646(2) 0.31895(17) 0.0183(7) Uani 1 1 d .
C91 C 0.5962(2) 0.4720(2) 0.39750(17) 0.0187(7) Uani 1 1 d .
C92 C 0.4944(2) 0.45067(19) 0.39709(16) 0.0169(7) Uani 1 1 d .
C93 C 0.4709(2) 0.40743(19) 0.44936(16) 0.0174(7) Uani 1 1 d .
C94 C 0.3885(2) 0.34504(19) 0.42753(16) 0.0162(7) Uani 1 1 d .
C95 C 0.4026(2) 0.28690(19) 0.47926(16) 0.0158(7) Uani 1 1 d .
C96 C 0.5128(2) 0.3094(2) 0.51504(16) 0.0171(7) Uani 1 1 d .
C97 C 0.5483(2) 0.38569(19) 0.50335(16) 0.0169(7) Uani 1 1 d .
C98 C 0.6464(2) 0.4075(2) 0.50357(16) 0.0185(7) Uani 1 1 d .
C99 C 0.7138(2) 0.3505(2) 0.51265(16) 0.0185(8) Uani 1 1 d .
C100 C 0.6779(2) 0.2755(2) 0.52165(16) 0.0176(7) Uani 1 1 d .
C101 C 0.5763(2) 0.2546(2) 0.52287(16) 0.0182(7) Uani 1 1 d .
C102 C 0.7082(2) 0.2048(2) 0.48314(16) 0.0192(8) Uani 1 1 d .
C103 C 0.7714(2) 0.2133(2) 0.43585(16) 0.0190(8) Uani 1 1 d .
C104 C 0.8062(2) 0.2916(2) 0.42610(16) 0.0186(7) Uani 1 1 d .
C105 C 0.8108(2) 0.2842(2) 0.34827(17) 0.0195(8) Uani 1 1 d .
C106 C 0.7873(2) 0.3425(2) 0.31153(17) 0.0177(7) Uani 1 1 d .
C107 C 0.7556(2) 0.4115(2) 0.34943(17) 0.0196(8) Uani 1 1 d .
C108 C 0.7528(2) 0.4207(2) 0.42512(17) 0.0194(7) Uani 1 1 d .
C109 C 0.6705(2) 0.4511(2) 0.44880(16) 0.0191(8) Uani 1 1 d .
C110 C 0.7786(2) 0.3595(2) 0.46414(16) 0.0191(8) Uani 1 1 d .
O1 O 0.57295(16) -0.07800(14) 0.15612(11) 0.0213(5) Uani 1 1 d .
O2 O 0.44337(17) -0.06203(14) 0.06645(11) 0.0243(6) Uani 1 1 d .
O3 O 0.32187(17) -0.06170(14) 0.25580(12) 0.0244(6) Uani 1 1 d .
O4 O 0.37683(18) -0.15676(14) 0.18190(13) 0.0292(6) Uani 1 1 d .
O5 O 0.1532(2) 0.33298(18) 0.05664(14) 0.0491(9) Uani 1 1 d .
O6 O 0.2114(2) 0.21944(19) 0.06699(17) 0.0531(9) Uani 1 1 d .
O7 O 0.24527(18) 0.46130(15) 0.20825(12) 0.0301(6) Uani 1 1 d .
O8 O 0.3201(2) 0.4676(2) 0.11386(19) 0.0586(9) Uani 1 1 d .

loop_
_atom_site_aniso_label
_atom_site_aniso_U_11
_atom_site_aniso_U_22
_atom_site_aniso_U_33
_atom_site_aniso_U_23
_atom_site_aniso_U_13
_atom_site_aniso_U_12
C1 0.0252(19) 0.0148(18) 0.0164(16) 0.0026(13) 0.0051(13) 0.0050(15)
C2 0.0237(19) 0.0155(18) 0.0191(17) 0.0041(14) 0.0062(14) 0.0021(15)
C3 0.034(2) 0.032(2) 0.0217(17) 0.0044(16) 0.0134(15) 0.0150(18)
C4 0.046(3) 0.079(4) 0.030(2) 0.008(2) 0.0127(18) 0.040(3)
C5 0.061(3) 0.031(2) 0.028(2) 0.0015(18) 0.0190(19) 0.017(2)
C6 0.040(2) 0.039(3) 0.041(2) 0.0069(19) 0.0261(19) 0.008(2)
C7 0.0250(19) 0.022(2) 0.0127(15) 0.0013(14) -0.0005(13) 0.0049(16)
C8 0.034(2) 0.021(2) 0.0300(19) 0.0040(16) 0.0127(16) -0.0021(17)
C9 0.068(3) 0.031(3) 0.090(4) 0.004(2) 0.058(3) -0.003(2)
C10 0.049(3) 0.046(3) 0.035(2) 0.019(2) 0.0151(19) -0.002(2)
C11 0.038(2) 0.046(3) 0.039(2) 0.014(2) 0.0053(18) -0.012(2)
C12 0.029(2) 0.028(2) 0.0249(18) 0.0076(16) 0.0024(15) 0.0084(17)
C13 0.023(2) 0.032(2) 0.0304(19) 0.0128(17) 0.0050(15) 0.0083(18)
C14 0.071(3) 0.079(3) 0.066(2) 0.009(2) -0.0287(19) 0.037(2)
C15 0.034(3) 0.224(9) 0.056(3) 0.036(4) 0.007(2) -0.032(4)
C16 0.055(3) 0.175(7) 0.021(2) 0.007(3) 0.001(2) -0.012(4)
C17 0.071(3) 0.079(3) 0.066(2) 0.009(2) -0.0287(19) 0.037(2)
C18 0.025(2) 0.037(2) 0.035(2) 0.0146(19) 0.0105(17) 0.0118(18)
C19 0.045(3) 0.025(2) 0.045(2) 0.0090(19) -0.0016(19) 0.014(2)
C20 0.121(5) 0.041(3) 0.034(2) 0.000(2) 0.016(3) 0.041(3)
C21 0.054(3) 0.045(3) 0.046(2) 0.018(2) 0.013(2) 0.029(2)
C22 0.047(3) 0.019(3) 0.148(5) 0.003(3) -0.008(3) 0.003(2)
C23 0.0223(18) 0.0153(18) 0.0159(16) 0.0011(13) 0.0043(13) 0.0039(15)
C24 0.0225(18) 0.0164(18) 0.0194(16) 0.0020(14) 0.0083(14) 0.0020(15)
C25 0.0185(17) 0.0210(19) 0.0160(16) 0.0054(14) 0.0070(13) 0.0041(15)
C26 0.0235(19) 0.022(2) 0.0223(17) -0.0004(15) 0.0091(14) 0.0046(16)
C27 0.027(2) 0.033(2) 0.0156(16) 0.0056(16) 0.0048(14) 0.0079(17)
C28 0.033(2) 0.032(2) 0.0209(17) 0.0117(16) 0.0099(15) 0.0148(18)
C29 0.030(2) 0.0182(19) 0.0221(17) 0.0049(15) 0.0124(15) 0.0084(16)
C30 0.0205(18) 0.021(2) 0.0183(16) 0.0041(14) 0.0106(13) 0.0054(15)
C31 0.0225(19) 0.025(2) 0.0163(16) 0.0028(14) 0.0080(13) 0.0064(16)
C32 0.0205(18) 0.024(2) 0.0169(16) 0.0058(14) 0.0086(13) 0.0055(15)
C33 0.031(2) 0.020(2) 0.0304(19) 0.0044(15) 0.0100(16) 0.0076(17)
C34 0.026(2) 0.034(2) 0.044(2) 0.0064(19) 0.0080(17) 0.0158(19)
C35 0.020(2) 0.039(3) 0.047(2) -0.004(2) -0.0001(17) 0.0109(18)
C36 0.029(2) 0.026(2) 0.037(2) -0.0015(17) 0.0048(17) 0.0051(18)
C37 0.0190(18) 0.0151(18) 0.0186(16) 0.0021(14) 0.0061(13) 0.0010(14)
C38 0.0217(18) 0.0154(19) 0.0234(17) 0.0028(14) 0.0077(14) -0.0008(15)
C39 0.0206(18) 0.021(2) 0.0216(17) 0.0042(14) 0.0074(14) 0.0060(15)
C40 0.0218(18) 0.024(2) 0.0169(16) 0.0046(14) 0.0074(13) 0.0053(15)
C41 0.026(2) 0.024(2) 0.0265(18) 0.0014(15) 0.0089(15) 0.0096(16)
C42 0.022(2) 0.037(2) 0.037(2) 0.0048(18) 0.0021(16) 0.0146(18)
C43 0.019(2) 0.039(3) 0.038(2) -0.0009(18) 0.0021(16) 0.0055(18)
C44 0.023(2) 0.026(2) 0.0326(19) 0.0016(16) 0.0072(15) 0.0040(16)
C45 0.0164(18) 0.022(2) 0.0256(17) 0.0050(15) 0.0118(14) 0.0060(15)
C46 0.029(2) 0.021(2) 0.0259(18) 0.0060(15) 0.0107(15) 0.0042(16)
C47 0.050(3) 0.028(2) 0.029(2) 0.0122(17) 0.0123(17) 0.011(2)
C48 0.045(2) 0.031(2) 0.0207(18) 0.0080(17) 0.0070(16) 0.0074(19)
C49 0.0248(19) 0.024(2) 0.0232(18) 0.0037(15) 0.0061(14) 0.0059(16)
C50 0.0197(18) 0.0196(19) 0.0258(18) 0.0086(15) 0.0105(14) 0.0068(15)
C51 0.0167(17) 0.022(2) 0.0172(16) 0.0045(14) 0.0041(13) 0.0068(15)
C52 0.0166(17) 0.0198(19) 0.0190(16) 0.0061(14) 0.0036(13) 0.0042(15)
C53 0.0141(17) 0.0185(19) 0.0158(15) 0.0030(14) 0.0008(12) 0.0033(14)
C54 0.0154(17) 0.0165(18) 0.0118(15) 0.0021(13) -0.0007(12) 0.0021(14)
C55 0.0183(17) 0.0186(19) 0.0085(14) -0.0009(13) -0.0031(12) 0.0004(14)
C56 0.0211(18) 0.0216(19) 0.0063(14) 0.0010(13) 0.0009(12) 0.0058(15)
C57 0.0206(18) 0.0201(19) 0.0117(15) 0.0033(13) 0.0001(12) 0.0081(15)
C58 0.0196(17) 0.0181(18) 0.0095(14) 0.0010(13) 0.0015(12) 0.0056(14)
C59 0.0121(16) 0.0149(18) 0.0182(16) 0.0018(13) 0.0013(12) 0.0008(14)
C60 0.0143(17) 0.0165(18) 0.0213(16) 0.0026(14) 0.0043(13) 0.0009(14)
C61 0.0225(18) 0.0127(18) 0.0157(15) 0.0048(13) 0.0066(13) 0.0042(14)
C62 0.0248(18) 0.0122(17) 0.0134(15) 0.0054(13) 0.0029(13) 0.0056(14)
C63 0.0169(17) 0.0159(18) 0.0147(15) 0.0027(13) 0.0026(12) 0.0040(14)
C64 0.0231(18) 0.0142(18) 0.0159(16) 0.0018(14) 0.0022(13) 0.0094(15)
C65 0.0178(17) 0.0120(17) 0.0158(15) -0.0025(13) 0.0035(13) 0.0062(14)
C66 0.0223(18) 0.0166(18) 0.0070(14) -0.0030(13) 0.0049(12) 0.0038(14)
C67 0.0227(18) 0.0191(19) 0.0081(14) -0.0003(13) 0.0044(12) 0.0028(15)
C68 0.0165(17) 0.0169(18) 0.0114(15) 0.0022(13) 0.0038(12) 0.0031(14)
C69 0.0241(19) 0.0133(18) 0.0173(16) 0.0054(13) 0.0074(13) 0.0056(15)
C70 0.0224(18) 0.0145(18) 0.0173(16) 0.0071(14) 0.0055(13) 0.0042(15)
C71 0.0240(19) 0.0126(18) 0.0188(16) 0.0064(14) 0.0041(13) 0.0084(15)
C72 0.0191(18) 0.0164(18) 0.0194(16) 0.0056(14) 0.0050(13) 0.0084(15)
C73 0.0172(17) 0.0171(18) 0.0179(16) 0.0071(14) 0.0053(13) 0.0127(15)
C74 0.0138(17) 0.0166(18) 0.0211(16) 0.0031(14) 0.0052(13) 0.0089(14)
C75 0.0129(16) 0.0183(18) 0.0162(15) 0.0018(14) 0.0044(12) 0.0039(14)
C76 0.0118(16) 0.0188(19) 0.0202(16) 0.0036(14) 0.0027(13) 0.0018(14)
C77 0.0214(18) 0.0169(18) 0.0126(15) 0.0015(13) 0.0046(13) 0.0060(14)
C78 0.0271(19) 0.0143(18) 0.0133(15) 0.0058(13) 0.0071(13) 0.0048(15)
C79 0.0250(19) 0.0212(19) 0.0091(15) 0.0039(13) 0.0024(13) 0.0101(15)
C80 0.0225(18) 0.0174(19) 0.0137(15) 0.0071(14) -0.0002(13) 0.0072(15)
C81 0.0211(18) 0.0130(18) 0.0173(16) 0.0064(13) 0.0045(13) 0.0076(14)
C82 0.0201(18) 0.0159(18) 0.0173(16) 0.0020(14) 0.0022(13) 0.0103(15)
C83 0.0192(18) 0.0160(18) 0.0158(16) 0.0028(14) 0.0018(13) 0.0047(14)
C84 0.0173(17) 0.0175(19) 0.0190(16) 0.0027(14) 0.0035(13) 0.0083(14)
C85 0.0169(17) 0.0203(19) 0.0158(16) 0.0033(14) 0.0066(13) 0.0095(15)
C86 0.0201(18) 0.0135(18) 0.0163(15) 0.0009(13) 0.0030(13) 0.0028(14)
C87 0.0168(17) 0.0168(19) 0.0194(16) 0.0019(14) 0.0031(13) 0.0008(14)
C88 0.0172(17) 0.0144(18) 0.0186(16) 0.0040(13) 0.0080(13) 0.0033(14)
C89 0.0186(18) 0.0116(17) 0.0202(16) 0.0063(14) 0.0033(13) -0.0002(14)
C90 0.0199(18) 0.0133(18) 0.0202(16) 0.0031(14) 0.0035(13) 0.0010(14)
C91 0.0225(18) 0.0131(18) 0.0194(16) 0.0016(14) 0.0042(13) 0.0038(14)
C92 0.0240(18) 0.0090(17) 0.0173(16) 0.0003(13) 0.0063(13) 0.0045(14)
C93 0.0219(18) 0.0122(18) 0.0182(16) -0.0005(14) 0.0059(13) 0.0081(14)
C94 0.0184(17) 0.0152(18) 0.0146(15) 0.0005(13) 0.0041(13) 0.0059(14)
C95 0.0219(18) 0.0142(18) 0.0110(15) 0.0025(13) 0.0032(12) 0.0042(14)
C96 0.0198(18) 0.0197(19) 0.0103(15) -0.0002(13) 0.0024(12) 0.0057(15)
C97 0.0239(19) 0.0123(18) 0.0131(15) -0.0004(13) 0.0041(13) 0.0051(15)
C98 0.0223(19) 0.0153(18) 0.0128(15) -0.0012(13) -0.0010(13) -0.0001(15)
C99 0.0173(18) 0.0197(19) 0.0114(15) -0.0036(13) -0.0038(12) 0.0013(15)
C100 0.0202(18) 0.0178(19) 0.0128(15) 0.0032(13) -0.0009(13) 0.0052(15)
C101 0.0256(19) 0.0183(19) 0.0107(15) 0.0034(13) 0.0040(13) 0.0053(15)
C102 0.0205(18) 0.022(2) 0.0141(15) 0.0054(14) -0.0006(13) 0.0066(15)
C103 0.0214(18) 0.0189(19) 0.0148(16) 0.0031(14) -0.0012(13) 0.0085(15)
C104 0.0182(18) 0.0180(19) 0.0164(16) 0.0020(14) -0.0007(13) 0.0037(15)
C105 0.0170(18) 0.0199(19) 0.0187(16) 0.0014(14) 0.0000(13) 0.0048(15)
C106 0.0138(17) 0.0169(19) 0.0218(16) 0.0020(14) 0.0057(13) 0.0009(14)
C107 0.0180(18) 0.0171(19) 0.0217(17) 0.0030(14) 0.0042(13) -0.0011(14)
C108 0.0152(17) 0.0168(19) 0.0219(17) 0.0011(14) 0.0003(13) -0.0004(14)
C109 0.0247(19) 0.0137(18) 0.0143(15) -0.0029(13) 0.0011(13) 0.0022(15)
C110 0.0142(17) 0.021(2) 0.0168(16) 0.0000(14) -0.0025(13) 0.0020(14)
O1 0.0266(14) 0.0241(14) 0.0146(11) 0.0023(10) 0.0066(9) 0.0115(11)
O2 0.0324(14) 0.0245(14) 0.0135(12) 0.0028(10) 0.0020(10) 0.0055(11)
O3 0.0267(13) 0.0180(14) 0.0285(13) 0.0011(10) 0.0120(10) 0.0009(11)
O4 0.0402(16) 0.0161(14) 0.0299(13) -0.0016(11) 0.0132(11) 0.0022(12)
O5 0.0458(18) 0.051(2) 0.0378(16) -0.0030(14) -0.0130(13) 0.0279(16)
O6 0.0457(19) 0.0348(19) 0.0603(19) 0.0022(15) -0.0176(15) 0.0075(15)
O7 0.0359(15) 0.0252(15) 0.0267(13) 0.0047(11) 0.0015(11) 0.0096(12)
O8 0.065(2) 0.056(2) 0.093(2) 0.0530(19) 0.0550(19) 0.0360(18)

loop_
_atom_type_symbol
_atom_type_description
_atom_type_scat_dispersion_real
_atom_type_scat_dispersion_imag
_atom_type_scat_source
C C 0.0033 0.0016 'International Tables Vol C Tables 4.2.6.8 and 6.1.1.4'
H H 0.0000 0.0000 'International Tables Vol C Tables 4.2.6.8 and 6.1.1.4'
O O 0.0106 0.0060 'International Tables Vol C Tables 4.2.6.8 and 6.1.1.4'

loop_
_geom_angle_atom_site_label_1
_geom_angle_atom_site_label_2
_geom_angle_atom_site_label_3
_geom_angle
C7 C1 C2 108.9(3)
C7 C1 C58 124.7(3)
C7 C1 C63 120.5(3)
C58 C1 C2 116.1(3)
C58 C1 C63 62.9(2)
C63 C1 C2 117.6(3)
O1 C2 C1 109.7(3)
O2 C2 C1 121.7(3)
O2 C2 O1 128.5(3)
C4 C3 C5 110.9(4)
C6 C3 C4 112.1(4)
C6 C3 C5 113.1(3)
O1 C3 C4 101.7(2)
O1 C3 C5 108.3(3)
O1 C3 C6 110.1(3)
C3 C4 H4A 109.5
C3 C4 H4B 109.5
C3 C4 H4C 109.5
H4A C4 H4B 109.5
H4A C4 H4C 109.5
H4B C4 H4C 109.5
C3 C5 H5A 109.5
C3 C5 H5B 109.5
C3 C5 H5C 109.5
H5A C5 H5B 109.5
H5A C5 H5C 109.5
H5B C5 H5C 109.5
C3 C6 H6A 109.5
C3 C6 H6B 109.5
C3 C6 H6C 109.5
H6A C6 H6B 109.5
H6A C6 H6C 109.5
H6B C6 H6C 109.5
O3 C7 C1 113.7(3)
O4 C7 C1 120.4(3)
O4 C7 O3 125.9(3)
C9 C8 C11 112.4(4)
C10 C8 C9 109.9(3)
C10 C8 C11 112.9(3)
O3 C8 C9 102.5(3)
O3 C8 C10 108.9(3)
O3 C8 C11 109.7(3)
C8 C9 H9A 109.5
C8 C9 H9B 109.5
C8 C9 H9C 109.5
H9A C9 H9B 109.5
H9A C9 H9C 109.5
H9B C9 H9C 109.5
C8 C10 H10A 109.5
C8 C10 H10B 109.5
C8 C10 H10C 109.5
H10A C10 H10B 109.5
H10A C10 H10C 109.5
H10B C10 H10C 109.5
C8 C11 H11A 109.5
C8 C11 H11B 109.5
C8 C11 H11C 109.5
H11A C11 H11B 109.5
H11A C11 H11C 109.5
H11B C11 H11C 109.5
C13 C12 C51 120.0(3)
C13 C12 C52 118.3(3)
C18 C12 C13 112.9(3)
C18 C12 C51 115.4(3)
C18 C12 C52 119.2(3)
C51 C12 C52 62.2(2)
O5 C13 C12 108.3(3)
O6 C13 C12 124.3(3)
O6 C13 O5 127.3(4)
C15 C14 C16 115.7(6)
C15 C14 C17 116.0(6)
C15 C14 O5 109.7(5)
C16 C14 C17 104.3(5)
C16 C14 O5 109.6(4)
O5 C14 C17 100.4(4)
C14 C15 H15A 109.5
C14 C15 H15B 109.5
C14 C15 H15C 109.5
H15A C15 H15B 109.5
H15A C15 H15C 109.5
H15B C15 H15C 109.5
C14 C16 H16A 109.5
C14 C16 H16B 109.5
C14 C16 H16C 109.5
H16A C16 H16B 109.5
H16A C16 H16C 109.5
H16B C16 H16C 109.5
C14 C17 H17A 109.5
C14 C17 H17B 109.5
C14 C17 H17C 109.5
H17A C17 H17B 109.5
H17A C17 H17C 109.5
H17B C17 H17C 109.5
O7 C18 C12 111.7(3)
O8 C18 C12 121.2(3)
O8 C18 O7 127.2(4)
C20 C19 C21 112.1(4)
C20 C19 C22 109.2(4)
C20 C19 O7 102.0(3)
C22 C19 C21 114.6(4)
O7 C19 C21 108.4(3)
O7 C19 C22 109.8(3)
C19 C20 H20A 109.5
C19 C20 H20B 109.5
C19 C20 H20C 109.5
H20A C20 H20B 109.5
H20A C20 H20C 109.5
H20B C20 H20C 109.5
C19 C21 H21A 109.5
C19 C21 H21B 109.5
C19 C21 H21C 109.5
H21A C21 H21B 109.5
H21A C21 H21C 109.5
H21B C21 H21C 109.5
C19 C22 H22A 109.5
C19 C22 H22B 109.5
C19 C22 H22C 109.5
H22A C22 H22B 109.5
H22A C22 H22C 109.5
H22B C22 H22C 109.5
C25 C23 H23 111.6
C25 C23 C32 108.9(3)
C25 C23 C95 106.7(2)
C32 C23 H23 111.6
C32 C23 C95 106.1(2)
C95 C23 H23 111.6
C30 C24 H24 111.2
C30 C24 C77 107.2(3)
C31 C24 H24 111.3
C31 C24 C30 109.4(2)
C31 C24 C77 106.1(3)
C77 C24 H24 111.4
C26 C25 C23 126.6(3)
C26 C25 C30 120.5(3)
C30 C25 C23 112.9(3)
C25 C26 H26 120.4
C25 C26 C27 119.3(3)
C27 C26 H26 120.4
C26 C27 H27 119.9
C28 C27 C26 120.2(3)
C28 C27 H27 119.9
C27 C28 H28 119.8
C29 C28 C27 120.5(3)
C29 C28 H28 119.8
C28 C29 H29 120.0
C28 C29 C30 120.0(3)
C30 C29 H29 120.0
C25 C30 C24 113.0(3)
C29 C30 C24 127.4(3)
C29 C30 C25 119.6(3)
C32 C31 C24 113.2(3)
C36 C31 C24 126.2(3)
C36 C31 C32 120.6(3)
C31 C32 C23 113.4(3)
C33 C32 C23 126.0(3)
C33 C32 C31 120.6(3)
C32 C33 H33 121.0
C32 C33 C34 118.0(3)
C34 C33 H33 121.0
C33 C34 H34 119.4
C35 C34 C33 121.2(3)
C35 C34 H34 119.4
C34 C35 H35 120.0
C34 C35 C36 120.0(3)
C36 C35 H35 120.0
C31 C36 C35 119.6(3)
C31 C36 H36 120.2
C35 C36 H36 120.2
C40 C37 H37 111.3
C40 C37 C50 109.2(3)
C40 C37 C86 106.4(2)
C50 C37 H37 111.3
C50 C37 C86 107.1(2)
C86 C37 H37 111.4
C39 C38 H38 111.6
C39 C38 C87 106.1(3)
C45 C38 H38 111.6
C45 C38 C39 109.1(2)
C45 C38 C87 106.4(3)
C87 C38 H38 111.6
C40 C39 C38 113.3(3)
C44 C39 C38 125.6(3)
C44 C39 C40 121.1(3)
C39 C40 C37 113.1(3)
C41 C40 C37 127.1(3)
C41 C40 C39 119.7(3)
C40 C41 H41 120.3
C40 C41 C42 119.5(3)
C42 C41 H41 120.3
C41 C42 H42 119.9
C43 C42 C41 120.2(3)
C43 C42 H42 119.9
C42 C43 H43 119.7
C42 C43 C44 120.5(3)
C44 C43 H43 119.7
C39 C44 C43 119.0(3)
C39 C44 H44 120.5
C43 C44 H44 120.5
C46 C45 C38 126.2(3)
C46 C45 C50 120.1(3)
C50 C45 C38 113.7(3)
C45 C46 H46 120.3
C45 C46 C47 119.4(3)
C47 C46 H46 120.3
C46 C47 H47 120.1
C48 C47 C46 119.8(4)
C48 C47 H47 120.1
C47 C48 H48 119.2
C47 C48 C49 121.6(3)
C49 C48 H48 119.2
C48 C49 H49 120.7
C48 C49 C50 118.6(3)
C50 C49 H49 120.7
C45 C50 C37 112.8(3)
C49 C50 C37 126.7(3)
C49 C50 C45 120.5(3)
C12 C51 C52 59.0(2)
C56 C51 C12 128.5(3)
C56 C51 C52 116.2(3)
C70 C51 C12 123.0(3)
C70 C51 C52 115.8(2)
C70 C51 C56 105.5(3)
C12 C52 C51 58.8(2)
C53 C52 C12 127.6(3)
C53 C52 C51 115.5(3)
C73 C52 C12 123.8(3)
C73 C52 C51 116.5(3)
C73 C52 C53 105.6(3)
C54 C53 C52 123.4(3)
C54 C53 C75 118.8(3)
C75 C53 C52 108.4(3)
C53 C54 C55 120.5(3)
C53 C54 C59 120.4(3)
C59 C54 C55 108.9(3)
C56 C55 C54 121.3(3)
C56 C55 C57 119.6(3)
C57 C55 C54 108.0(3)
C55 C56 C51 122.6(3)
C55 C56 C68 119.8(3)
C68 C56 C51 108.6(3)
C55 C57 C58 108.5(3)
C66 C57 C55 119.5(3)
C66 C57 C58 122.6(3)
C1 C58 C63 58.7(2)
C57 C58 C1 123.3(3)
C57 C58 C59 104.8(3)
C57 C58 C63 115.4(3)
C59 C58 C1 129.1(3)
C59 C58 C63 116.4(2)
C54 C59 C58 108.5(3)
C60 C59 C54 119.6(3)
C60 C59 C58 122.4(3)
C59 C60 C61 121.1(3)
C59 C60 C76 120.1(3)
C76 C60 C61 108.2(3)
C62 C61 C60 121.3(3)
C62 C61 C78 120.5(3)
C78 C61 C60 107.6(3)
C61 C62 C63 122.8(3)
C61 C62 C81 118.9(3)
C81 C62 C63 107.6(3)
C1 C63 C58 58.4(2)
C62 C63 C1 127.8(3)
C62 C63 C58 115.5(2)
C64 C63 C1 124.6(2)
C64 C63 C58 116.6(3)
C64 C63 C62 104.8(2)
C65 C64 C63 123.0(3)
C65 C64 C82 118.9(3)
C82 C64 C63 109.3(3)
C64 C65 C66 120.3(3)
C64 C65 C85 121.1(3)
C85 C65 C66 107.4(3)
C57 C66 C65 121.4(3)
C57 C66 C67 120.5(3)
C67 C66 C65 108.3(3)
C66 C67 C86 110.0(3)
C68 C67 C66 119.6(3)
C68 C67 C86 124.7(3)
C56 C68 C69 108.0(3)
C67 C68 C56 120.8(3)
C67 C68 C69 120.6(3)
C70 C69 C68 108.1(3)
C88 C69 C68 119.2(3)
C88 C69 C70 121.6(3)
C69 C70 C51 108.8(3)
C71 C70 C51 122.7(3)
C71 C70 C69 120.1(3)
C70 C71 C72 120.5(3)
C70 C71 C90 119.0(3)
C90 C71 C72 107.4(3)
C73 C72 C71 120.9(3)
C73 C72 C92 119.1(3)
C92 C72 C71 107.7(3)
C72 C73 C52 122.5(3)
C72 C73 C74 120.6(3)
C74 C73 C52 108.8(3)
C73 C74 C75 108.4(3)
C94 C74 C73 121.1(3)
C94 C74 C75 119.2(3)
C53 C75 C74 107.6(3)
C76 C75 C53 121.6(3)
C76 C75 C74 120.3(3)
C60 C76 C77 110.5(3)
C75 C76 C60 119.3(3)
C75 C76 C77 124.6(3)
C24 C77 C95 108.1(2)
C76 C77 C24 109.9(3)
C76 C77 C78 99.8(2)
C76 C77 C95 114.3(3)
C78 C77 C24 110.6(3)
C78 C77 C95 113.9(3)
C61 C78 C77 109.9(3)
C79 C78 C61 120.3(3)
C79 C78 C77 124.3(3)
C78 C79 C80 120.2(3)
C78 C79 C101 120.7(3)
C80 C79 C101 107.1(3)
C79 C80 C102 109.2(3)
C81 C80 C79 119.7(3)
C81 C80 C102 120.4(3)
C62 C81 C82 108.9(3)
C80 C81 C62 120.3(3)
C80 C81 C82 119.7(3)
C64 C82 C81 108.3(3)
C83 C82 C64 120.2(3)
C83 C82 C81 120.3(3)
C82 C83 C84 120.0(3)
C82 C83 C103 120.2(3)
C84 C83 C103 108.1(3)
C83 C84 C105 107.8(3)
C85 C84 C83 119.8(3)
C85 C84 C105 120.8(3)
C65 C85 C86 110.4(3)
C84 C85 C65 119.9(3)
C84 C85 C86 123.8(3)
C37 C86 C87 107.2(3)
C67 C86 C37 111.1(2)
C67 C86 C85 100.1(3)
C67 C86 C87 114.2(3)
C85 C86 C37 109.8(2)
C85 C86 C87 114.4(2)
C38 C87 C86 108.2(2)
C88 C87 C38 110.9(3)
C88 C87 C86 113.6(3)
C88 C87 C106 100.0(2)
C106 C87 C38 110.4(3)
C106 C87 C86 113.5(3)
C69 C88 C87 125.4(3)
C69 C88 C89 118.3(3)
C89 C88 C87 110.4(3)
C88 C89 C107 107.9(3)
C90 C89 C88 121.3(3)
C90 C89 C107 120.0(3)
C71 C90 C91 108.3(3)
C89 C90 C71 119.7(3)
C89 C90 C91 119.4(3)
C92 C91 C90 107.2(3)
C109 C91 C90 120.3(3)
C109 C91 C92 120.8(3)
C72 C92 C91 109.3(3)
C93 C92 C72 119.7(3)
C93 C92 C91 119.2(3)
C92 C93 C94 120.7(3)
C92 C93 C97 120.2(3)
C94 C93 C97 108.5(3)
C74 C94 C93 118.7(3)
C74 C94 C95 125.2(3)
C93 C94 C95 110.1(3)
C77 C95 C23 107.9(3)
C94 C95 C23 109.1(2)
C94 C95 C77 114.1(2)
C94 C95 C96 100.5(3)
C96 C95 C23 110.1(2)
C96 C95 C77 114.9(3)
C97 C96 C95 109.9(3)
C101 C96 C95 124.1(3)
C101 C96 C97 119.0(3)
C96 C97 C93 108.0(3)
C98 C97 C93 119.9(3)
C98 C97 C96 121.6(3)
C97 C98 C99 119.5(3)
C97 C98 C109 119.8(3)
C99 C98 C109 107.8(3)
C100 C99 C98 118.4(3)
C100 C99 C110 121.4(3)
C110 C99 C98 107.6(3)
C99 C100 C101 121.2(3)
C99 C100 C102 119.6(3)
C101 C100 C102 108.0(3)
C96 C101 C79 119.9(3)
C96 C101 C100 120.1(3)
C100 C101 C79 107.9(3)
C80 C102 C100 107.8(3)
C103 C102 C80 119.9(3)
C103 C102 C100 119.3(3)
C102 C103 C83 119.5(3)
C102 C103 C104 120.1(3)
C104 C103 C83 108.4(3)
C103 C104 C105 108.3(3)
C110 C104 C103 120.6(3)
C110 C104 C105 120.1(3)
C104 C105 C84 107.5(3)
C106 C105 C84 120.1(3)
C106 C105 C104 120.6(3)
C105 C106 C87 125.0(3)
C105 C106 C107 119.8(3)
C107 C106 C87 109.5(3)
C106 C107 C89 108.4(3)
C108 C107 C89 120.5(3)
C108 C107 C106 120.6(3)
C107 C108 C109 119.3(3)
C107 C108 C110 119.6(3)
C110 C108 C109 108.3(3)
C91 C109 C98 120.1(3)
C91 C109 C108 120.5(3)
C108 C109 C98 107.5(3)
C104 C110 C99 119.0(3)
C104 C110 C108 119.4(3)
C108 C110 C99 108.9(3)
C2 O1 C3 121.7(2)
C7 O3 C8 121.3(3)
C13 O5 C14 123.0(3)
C18 O7 C19 121.6(3)

loop_
_geom_bond_atom_site_label_1
_geom_bond_atom_site_label_2
_geom_bond_distance
C1 C2 1.533(4)
C1 C7 1.499(5)
C1 C58 1.516(5)
C1 C63 1.521(4)
C2 O1 1.321(4)
C2 O2 1.193(4)
C3 C4 1.504(5)
C3 C5 1.521(5)
C3 C6 1.501(6)
C3 O1 1.494(4)
C4 H4A 0.9800
C4 H4B 0.9800
C4 H4C 0.9800
C5 H5A 0.9800
C5 H5B 0.9800
C5 H5C 0.9800
C6 H6A 0.9800
C6 H6B 0.9800
C6 H6C 0.9800
C7 O3 1.325(4)
C7 O4 1.208(4)
C8 C9 1.510(5)
C8 C10 1.504(6)
C8 C11 1.511(5)
C8 O3 1.490(4)
C9 H9A 0.9800
C9 H9B 0.9800
C9 H9C 0.9800
C10 H10A 0.9800
C10 H10B 0.9800
C10 H10C 0.9800
C11 H11A 0.9800
C11 H11B 0.9800
C11 H11C 0.9800
C12 C13 1.521(5)
C12 C18 1.516(5)
C12 C51 1.526(5)
C12 C52 1.531(5)
C13 O5 1.306(4)
C13 O6 1.186(5)
C14 C15 1.436(9)
C14 C16 1.482(8)
C14 C17 1.549(8)
C14 O5 1.504(6)
C15 H15A 0.9800
C15 H15B 0.9800
C15 H15C 0.9800
C16 H16A 0.9800
C16 H16B 0.9800
C16 H16C 0.9800
C17 H17A 0.9800
C17 H17B 0.9800
C17 H17C 0.9800
C18 O7 1.311(4)
C18 O8 1.211(5)
C19 C20 1.484(6)
C19 C21 1.505(6)
C19 C22 1.499(7)
C19 O7 1.499(5)
C20 H20A 0.9800
C20 H20B 0.9800
C20 H20C 0.9800
C21 H21A 0.9800
C21 H21B 0.9800
C21 H21C 0.9800
C22 H22A 0.9800
C22 H22B 0.9800
C22 H22C 0.9800
C23 H23 1.0000
C23 C25 1.502(5)
C23 C32 1.511(4)
C23 C95 1.603(4)
C24 H24 1.0000
C24 C30 1.506(4)
C24 C31 1.500(5)
C24 C77 1.588(5)
C25 C26 1.380(4)
C25 C30 1.407(5)
C26 H26 0.9500
C26 C27 1.394(5)
C27 H27 0.9500
C27 C28 1.390(5)
C28 H28 0.9500
C28 C29 1.380(4)
C29 H29 0.9500
C29 C30 1.382(5)
C31 C32 1.390(5)
C31 C36 1.374(5)
C32 C33 1.389(5)
C33 H33 0.9500
C33 C34 1.403(5)
C34 H34 0.9500
C34 C35 1.377(5)
C35 H35 0.9500
C35 C36 1.388(5)
C36 H36 0.9500
C37 H37 1.0000
C37 C40 1.502(4)
C37 C50 1.504(5)
C37 C86 1.593(4)
C38 H38 0.9999
C38 C39 1.509(5)
C38 C45 1.498(4)
C38 C87 1.585(5)
C39 C40 1.393(5)
C39 C44 1.374(5)
C40 C41 1.386(5)
C41 H41 0.9500
C41 C42 1.394(5)
C42 H42 0.9500
C42 C43 1.381(5)
C43 H43 0.9500
C43 C44 1.395(5)
C44 H44 0.9500
C45 C46 1.376(5)
C45 C50 1.395(5)
C46 H46 0.9500
C46 C47 1.396(5)
C47 H47 0.9500
C47 C48 1.372(5)
C48 H48 0.9500
C48 C49 1.379(5)
C49 H49 0.9500
C49 C50 1.385(4)
C51 C52 1.580(4)
C51 C56 1.492(4)
C51 C70 1.482(5)
C52 C53 1.488(5)
C52 C73 1.471(4)
C53 C54 1.384(4)
C53 C75 1.432(4)
C54 C55 1.461(4)
C54 C59 1.423(5)
C55 C56 1.377(5)
C55 C57 1.435(4)
C56 C68 1.432(4)
C57 C58 1.492(5)
C57 C66 1.386(5)
C58 C59 1.492(4)
C58 C63 1.584(4)
C59 C60 1.398(4)
C60 C61 1.463(4)
C60 C76 1.425(4)
C61 C62 1.378(4)
C61 C78 1.438(4)
C62 C63 1.513(4)
C62 C81 1.436(4)
C63 C64 1.476(5)
C64 C65 1.384(5)
C64 C82 1.431(4)
C65 C66 1.466(4)
C65 C85 1.422(5)
C66 C67 1.420(5)
C67 C68 1.365(4)
C67 C86 1.525(4)
C68 C69 1.481(4)
C69 C70 1.431(4)
C69 C88 1.378(4)
C70 C71 1.386(4)
C71 C72 1.468(5)
C71 C90 1.441(4)
C72 C73 1.386(5)
C72 C92 1.429(4)
C73 C74 1.420(5)
C74 C75 1.475(4)
C74 C94 1.385(4)
C75 C76 1.370(5)
C76 C77 1.528(4)
C77 C78 1.536(4)
C77 C95 1.592(4)
C78 C79 1.358(4)
C79 C80 1.434(4)
C79 C101 1.475(5)
C80 C81 1.389(4)
C80 C102 1.445(5)
C81 C82 1.455(5)
C82 C83 1.382(5)
C83 C84 1.441(5)
C83 C103 1.455(4)
C84 C85 1.371(4)
C84 C105 1.476(5)
C85 C86 1.525(5)
C86 C87 1.614(4)
C87 C88 1.524(4)
C87 C106 1.531(4)
C88 C89 1.426(4)
C89 C90 1.393(4)
C89 C107 1.449(5)
C90 C91 1.460(4)
C91 C92 1.440(5)
C91 C109 1.382(5)
C92 C93 1.409(5)
C93 C94 1.418(5)
C93 C97 1.446(4)
C94 C95 1.518(5)
C95 C96 1.522(4)
C96 C97 1.428(5)
C96 C101 1.381(4)
C97 C98 1.392(5)
C98 C99 1.451(5)
C98 C109 1.454(5)
C99 C100 1.389(5)
C99 C110 1.440(5)
C100 C101 1.444(5)
C100 C102 1.452(4)
C102 C103 1.403(5)
C103 C104 1.444(5)
C104 C105 1.448(4)
C104 C110 1.391(4)
C105 C106 1.352(5)
C106 C107 1.433(4)
C107 C108 1.399(4)
C108 C109 1.449(4)
C108 C110 1.428(5)

loop_
_platon_squeeze_void_nr
_platon_squeeze_void_average_x
_platon_squeeze_void_average_y
_platon_squeeze_void_average_z
_platon_squeeze_void_volume
_platon_squeeze_void_count_electrons
_platon_squeeze_void_content
1 -0.001 -0.001 0.002 1300 140 ' '
2 0.446 0.737 0.670 24 2 ' '
3 0.500 1.000 0.500 17 1 ' '
4 0.553 0.263 0.330 24 2 ' '
